data_7224898
loop_
_publ_author_name
'Thu\'ery, Pierre'
'Harrowfield, Jack'

_publ_section_title
;
 Anchoring flexible uranyl dicarboxylate chains through stacking
 interactions of ancillary ligands on chiral U(vi) centres
;
_journal_issue 21
_journal_name_full CrystEngComm
_journal_page_first 3905
_journal_paper_doi 10.1039/C6CE00603E
_journal_volume 18
_journal_year 2016
_chemical_formula_sum 'C21 H22 N2 O6 U'
_chemical_formula_weight 636.43
_space_group_crystal_system triclinic
_space_group_IT_number 2
_space_group_name_Hall '-P 1'
_space_group_name_H-M_alt 'P -1'
_symmetry_space_group_name_Hall '-P 1'
_symmetry_space_group_name_H-M 'P -1'
_atom_sites_solution_hydrogens geom
_audit_creation_method SHELXL-2014
_audit_update_record
;
2016-03-14 deposited with the CCDC.
2016-04-11 downloaded from the CCDC.
;
_cell_angle_alpha 74.294(3)
_cell_angle_beta 69.809(4)
_cell_angle_gamma 75.184(4)
_cell_formula_units_Z 2
_cell_length_a 8.9926(5)
_cell_length_b 10.1782(6)
_cell_length_c 12.3340(8)
_cell_measurement_reflns_used 57063
_cell_measurement_temperature 150(2)
_cell_measurement_theta_max 28.70
_cell_measurement_theta_min 2.11
_cell_volume 1003.39(11)
_computing_cell_refinement 'HKL2000 (Otwinowski & Minor, 1997)'
_computing_data_collection 'COLLECT (Nonius, 1998)'
_computing_data_reduction 'HKL2000 (Otwinowski & Minor, 1997)'
_computing_molecular_graphics 'SHELXTL (Sheldrick, 2008)'
_computing_publication_material 'SHELXTL (Sheldrick, 2008); PLATON (Spek, 2003)'
_computing_structure_refinement 'SHELXL (Sheldrick, 2015)'
_computing_structure_solution 'SHELXT (Sheldrick, 2015)'
_diffrn_ambient_temperature 150(2)
_diffrn_measured_fraction_theta_full 0.999
_diffrn_measured_fraction_theta_max 0.999
_diffrn_measurement_device_type 'Nonius Kappa-CCD area-detector diffractometer'
_diffrn_measurement_method '2 \f and 13 \w scans with 2\% steps (653 frames)'
_diffrn_radiation_monochromator graphite
_diffrn_radiation_source 'fine-focus sealed tube'
_diffrn_radiation_type MoK\a
_diffrn_radiation_wavelength 0.71073
_diffrn_reflns_av_R_equivalents 0.0557
_diffrn_reflns_av_unetI/netI 0.0607
_diffrn_reflns_Laue_measured_fraction_full 0.999
_diffrn_reflns_Laue_measured_fraction_max 0.999
_diffrn_reflns_limit_h_max 12
_diffrn_reflns_limit_h_min -12
_diffrn_reflns_limit_k_max 13
_diffrn_reflns_limit_k_min -13
_diffrn_reflns_limit_l_max 16
_diffrn_reflns_limit_l_min -16
_diffrn_reflns_number 57063
_diffrn_reflns_point_group_measured_fraction_full 0.999
_diffrn_reflns_point_group_measured_fraction_max 0.999
_diffrn_reflns_theta_full 25.242
_diffrn_reflns_theta_max 28.700
_diffrn_reflns_theta_min 2.113
_diffrn_standards_decay_% 0
_diffrn_standards_interval_time 0
_diffrn_standards_number 0
_exptl_absorpt_coefficient_mu 8.130
_exptl_absorpt_correction_T_max 0.444
_exptl_absorpt_correction_T_min 0.254
_exptl_absorpt_correction_type multi-scan
_exptl_absorpt_process_details 'SCALEPACK (Otwinowski & Minor, 1997)'
_exptl_crystal_colour 'translucent light yellow'
_exptl_crystal_density_diffrn 2.107
_exptl_crystal_description platelet
_exptl_crystal_F_000 604
_exptl_crystal_size_max 0.18
_exptl_crystal_size_mid 0.14
_exptl_crystal_size_min 0.10
_refine_diff_density_max 1.138
_refine_diff_density_min -1.712
_refine_diff_density_rms 0.184
_refine_ls_extinction_method none
_refine_ls_goodness_of_fit_ref 1.001
_refine_ls_hydrogen_treatment constr
_refine_ls_matrix_type full
_refine_ls_number_parameters 271
_refine_ls_number_reflns 5177
_refine_ls_number_restraints 0
_refine_ls_restrained_S_all 1.001
_refine_ls_R_factor_all 0.0309
_refine_ls_R_factor_gt 0.0243
_refine_ls_shift/su_max 0.000
_refine_ls_shift/su_mean 0.000
_refine_ls_structure_factor_coef Fsqd
_refine_ls_weighting_details 'w=1/[\s^2^(Fo^2^)+(0.0224P)^2^] where P=(Fo^2^+2Fc^2^)/3'
_refine_ls_weighting_scheme calc
_refine_ls_wR_factor_gt 0.0549
_refine_ls_wR_factor_ref 0.0563
_reflns_Friedel_coverage 0.000
_reflns_number_gt 4698
_reflns_number_total 5177
_reflns_threshold_expression 'I > 2\s(I)'
_cod_data_source_file c6ce00603e1.cif
_cod_data_source_block 4
_cod_depositor_comments 'Adding full bibliography for 7224895--7224902.cif.'
_cod_database_code 7224898
_shelx_space_group_comment
;
The symmetry employed for this shelxl refinement is uniquely defined
by the following loop, which should always be used as a source of
symmetry information in preference to the above space-group names.
They are only intended as comments.
;
_shelxl_version_number 2014-3

loop_
_space_group_symop_operation_xyz
'x, y, z'
'-x, -y, -z'

loop_
_atom_site_label
_atom_site_type_symbol
_atom_site_fract_x
_atom_site_fract_y
_atom_site_fract_z
_atom_site_U_iso_or_equiv
_atom_site_adp_type
_atom_site_occupancy
_atom_site_site_symmetry_order
_atom_site_calc_flag
_atom_site_refinement_flags_posn
_atom_site_refinement_flags_adp
U1 U 0.23674(2) 0.11863(2) 0.66600(2) 0.02343(5) Uani 1 1 d . .
O1 O 0.0324(3) 0.1996(2) 0.7150(2) 0.0298(5) Uani 1 1 d . .
O2 O 0.4404(3) 0.0382(2) 0.6187(2) 0.0310(6) Uani 1 1 d . .
O3 O 0.2499(3) 0.2042(2) 0.45464(19) 0.0271(5) Uani 1 1 d . .
O4 O 0.1742(3) 0.0045(2) 0.54369(19) 0.0277(5) Uani 1 1 d . .
O5 O 0.1472(3) 0.8955(2) -0.2324(2) 0.0341(6) Uani 1 1 d . .
O6 O 0.2119(3) 1.0014(2) -0.1277(2) 0.0304(5) Uani 1 1 d . .
N1 N 0.3848(3) 0.2247(3) 0.7687(2) 0.0269(6) Uani 1 1 d . .
N2 N 0.2585(4) 0.3877(3) 0.5969(2) 0.0260(6) Uani 1 1 d . .
C1 C 0.2089(4) 0.0963(3) 0.4493(3) 0.0248(7) Uani 1 1 d . .
C2 C 0.1990(4) 0.0693(3) 0.3381(3) 0.0282(7) Uani 1 1 d . .
H2A H 0.0853 0.0669 0.3490 0.034 Uiso 1 1 calc R U
H2B H 0.2622 -0.0240 0.3277 0.034 Uiso 1 1 calc R U
C3 C 0.2582(4) 0.1731(3) 0.2249(3) 0.0278(7) Uani 1 1 d . .
H3A H 0.2729 0.1324 0.1567 0.033 Uiso 1 1 calc R U
H3B H 0.3647 0.1885 0.2204 0.033 Uiso 1 1 calc R U
C4 C 0.1441(4) 0.3137(3) 0.2150(3) 0.0273(7) Uani 1 1 d . .
H4A H 0.0346 0.2983 0.2275 0.033 Uiso 1 1 calc R U
H4B H 0.1386 0.3597 0.2779 0.033 Uiso 1 1 calc R U
C5 C 0.1990(4) 0.4087(3) 0.0953(3) 0.0285(7) Uani 1 1 d . .
H5A H 0.3134 0.4141 0.0785 0.034 Uiso 1 1 calc R U
H5B H 0.1915 0.3678 0.0335 0.034 Uiso 1 1 calc R U
C6 C 0.0995(4) 0.5553(3) 0.0887(3) 0.0271(7) Uani 1 1 d . .
H6A H 0.0983 0.5930 0.1551 0.033 Uiso 1 1 calc R U
H6B H -0.0129 0.5510 0.0976 0.033 Uiso 1 1 calc R U
C7 C 0.1652(4) 0.6535(3) -0.0275(3) 0.0278(7) Uani 1 1 d . .
H7A H 0.2827 0.6453 -0.0437 0.033 Uiso 1 1 calc R U
H7B H 0.1479 0.6259 -0.0926 0.033 Uiso 1 1 calc R U
C8 C 0.0833(4) 0.8046(3) -0.0235(3) 0.0321(8) Uani 1 1 d . .
H8A H -0.0332 0.8132 -0.0115 0.039 Uiso 1 1 calc R U
H8B H 0.0951 0.8298 0.0448 0.039 Uiso 1 1 calc R U
C9 C 0.1512(4) 0.9043(3) -0.1332(3) 0.0285(7) Uani 1 1 d . .
C10 C 0.4635(4) 0.1403(4) 0.8430(3) 0.0326(8) Uani 1 1 d . .
H10 H 0.4507 0.0460 0.8681 0.039 Uiso 1 1 calc R U
C11 C 0.5642(5) 0.1853(4) 0.8854(3) 0.0384(9) Uani 1 1 d . .
H11 H 0.6205 0.1215 0.9363 0.046 Uiso 1 1 calc R U
C12 C 0.5804(5) 0.3209(4) 0.8532(3) 0.0387(9) Uani 1 1 d . .
H12 H 0.6465 0.3527 0.8828 0.046 Uiso 1 1 calc R U
C13 C 0.4986(4) 0.4145(4) 0.7756(3) 0.0305(7) Uani 1 1 d . .
C14 C 0.4050(4) 0.3595(3) 0.7334(3) 0.0267(7) Uani 1 1 d . .
C15 C 0.3302(4) 0.4475(3) 0.6470(3) 0.0256(7) Uani 1 1 d . .
C16 C 0.3392(4) 0.5900(3) 0.6144(3) 0.0285(7) Uani 1 1 d . .
C17 C 0.4305(5) 0.6424(4) 0.6617(3) 0.0349(8) Uani 1 1 d . .
H17 H 0.4362 0.7383 0.6399 0.042 Uiso 1 1 calc R U
C18 C 0.5090(5) 0.5576(4) 0.7373(3) 0.0362(8) Uani 1 1 d . .
H18 H 0.5725 0.5943 0.7655 0.043 Uiso 1 1 calc R U
C19 C 0.2600(5) 0.6740(3) 0.5312(3) 0.0347(8) Uani 1 1 d . .
H19 H 0.2588 0.7712 0.5093 0.042 Uiso 1 1 calc R U
C20 C 0.1862(5) 0.6141(3) 0.4834(3) 0.0346(8) Uani 1 1 d . .
H20 H 0.1321 0.6690 0.4278 0.042 Uiso 1 1 calc R U
C21 C 0.1901(4) 0.4697(3) 0.5168(3) 0.0316(8) Uani 1 1 d . .
H21 H 0.1413 0.4289 0.4800 0.038 Uiso 1 1 calc R U

loop_
_atom_site_aniso_label
_atom_site_aniso_U_11
_atom_site_aniso_U_22
_atom_site_aniso_U_33
_atom_site_aniso_U_23
_atom_site_aniso_U_13
_atom_site_aniso_U_12
U1 0.02865(7) 0.01846(7) 0.02348(7) -0.00035(5) -0.01053(5) -0.00495(5)
O1 0.0296(13) 0.0277(12) 0.0295(12) -0.0033(10) -0.0094(10) -0.0025(10)
O2 0.0317(14) 0.0315(13) 0.0313(13) -0.0095(10) -0.0144(11) 0.0020(10)
O3 0.0363(14) 0.0236(11) 0.0239(11) -0.0003(9) -0.0136(10) -0.0079(10)
O4 0.0370(14) 0.0247(11) 0.0247(12) 0.0010(9) -0.0130(11) -0.0122(10)
O5 0.0540(17) 0.0233(11) 0.0288(13) 0.0032(10) -0.0161(12) -0.0170(11)
O6 0.0406(15) 0.0243(11) 0.0267(12) 0.0013(9) -0.0133(11) -0.0086(10)
N1 0.0303(15) 0.0244(13) 0.0282(15) -0.0033(11) -0.0120(12) -0.0061(11)
N2 0.0305(15) 0.0193(13) 0.0279(14) -0.0005(11) -0.0099(12) -0.0069(11)
C1 0.0244(16) 0.0215(15) 0.0283(16) -0.0019(13) -0.0100(13) -0.0040(12)
C2 0.0365(19) 0.0228(15) 0.0263(16) -0.0011(13) -0.0132(14) -0.0057(14)
C3 0.0362(19) 0.0236(15) 0.0227(16) 0.0009(13) -0.0106(14) -0.0070(13)
C4 0.0343(18) 0.0210(15) 0.0261(16) 0.0023(13) -0.0129(14) -0.0062(13)
C5 0.0371(19) 0.0234(16) 0.0250(16) -0.0001(13) -0.0116(15) -0.0075(14)
C6 0.0336(18) 0.0210(15) 0.0271(16) 0.0035(13) -0.0129(14) -0.0087(13)
C7 0.0352(18) 0.0210(15) 0.0269(16) 0.0004(13) -0.0099(14) -0.0091(13)
C8 0.037(2) 0.0308(17) 0.0246(16) 0.0013(14) -0.0085(15) -0.0084(15)
C9 0.0353(19) 0.0186(15) 0.0296(17) 0.0011(13) -0.0129(15) -0.0032(13)
C10 0.038(2) 0.0311(18) 0.0334(19) -0.0031(15) -0.0178(16) -0.0081(15)
C11 0.040(2) 0.043(2) 0.035(2) -0.0057(17) -0.0187(17) -0.0049(17)
C12 0.039(2) 0.048(2) 0.034(2) -0.0091(17) -0.0135(17) -0.0125(17)
C13 0.0314(18) 0.0328(17) 0.0299(17) -0.0088(14) -0.0068(15) -0.0108(14)
C14 0.0265(17) 0.0263(16) 0.0276(16) -0.0055(13) -0.0066(14) -0.0074(13)
C15 0.0259(16) 0.0243(15) 0.0244(16) -0.0036(13) -0.0034(13) -0.0078(12)
C16 0.0310(18) 0.0224(15) 0.0289(17) -0.0055(13) -0.0018(14) -0.0089(13)
C17 0.037(2) 0.0275(17) 0.039(2) -0.0098(15) -0.0010(16) -0.0141(15)
C18 0.038(2) 0.041(2) 0.0359(19) -0.0122(16) -0.0075(16) -0.0175(16)
C19 0.039(2) 0.0215(16) 0.0365(19) -0.0038(14) -0.0033(16) -0.0064(14)
C20 0.042(2) 0.0230(16) 0.0352(19) -0.0018(14) -0.0118(17) -0.0032(15)
C21 0.0363(19) 0.0245(16) 0.0334(18) -0.0017(14) -0.0131(15) -0.0048(14)

loop_
_atom_type_symbol
_atom_type_description
_atom_type_scat_dispersion_real
_atom_type_scat_dispersion_imag
_atom_type_scat_source
C C 0.0033 0.0016 'International Tables Vol C Tables 4.2.6.8 and 6.1.1.4'
H H 0.0000 0.0000 'International Tables Vol C Tables 4.2.6.8 and 6.1.1.4'
N N 0.0061 0.0033 'International Tables Vol C Tables 4.2.6.8 and 6.1.1.4'
O O 0.0106 0.0060 'International Tables Vol C Tables 4.2.6.8 and 6.1.1.4'
U U -9.6767 9.6646 'International Tables Vol C Tables 4.2.6.8 and 6.1.1.4'

loop_
_geom_angle_atom_site_label_1
_geom_angle_atom_site_label_2
_geom_angle_atom_site_label_3
_geom_angle
_geom_angle_site_symmetry_1
_geom_angle_site_symmetry_3
O2 U1 O1 179.34(9) . .
O2 U1 O4 89.28(10) . .
O1 U1 O4 91.31(10) . .
O2 U1 O6 91.97(10) . 1_546
O1 U1 O6 87.49(9) . 1_546
O4 U1 O6 117.97(8) . 1_546
O2 U1 O5 92.69(11) . 1_546
O1 U1 O5 87.28(10) . 1_546
O4 U1 O5 65.37(8) . 1_546
O6 U1 O5 52.61(8) 1_546 1_546
O2 U1 O3 87.70(9) . .
O1 U1 O3 92.89(9) . .
O4 U1 O3 53.04(8) . .
O6 U1 O3 171.01(8) 1_546 .
O5 U1 O3 118.41(8) 1_546 .
O2 U1 N2 101.82(11) . .
O1 U1 N2 78.14(11) . .
O4 U1 N2 120.20(8) . .
O6 U1 N2 120.06(8) 1_546 .
O5 U1 N2 164.29(9) 1_546 .
O3 U1 N2 68.73(8) . .
O2 U1 N1 76.28(10) . .
O1 U1 N1 103.15(10) . .
O4 U1 N1 165.10(9) . .
O6 U1 N1 66.99(9) 1_546 .
O5 U1 N1 118.20(8) 1_546 .
O3 U1 N1 121.53(8) . .
N2 U1 N1 60.71(8) . .
C1 O3 U1 92.65(19) . .
C1 O4 U1 95.9(2) . .
C9 O5 U1 94.0(2) . 1_564
C9 O6 U1 93.98(19) . 1_564
C10 N1 C14 117.8(3) . .
C10 N1 U1 119.8(2) . .
C14 N1 U1 121.6(2) . .
C21 N2 C15 117.5(3) . .
C21 N2 U1 120.6(2) . .
C15 N2 U1 121.8(2) . .
O3 C1 O4 118.3(3) . .
O3 C1 C2 123.9(3) . .
O4 C1 C2 117.8(3) . .
C1 C2 C3 116.3(3) . .
C1 C2 H2A 108.2 . .
C3 C2 H2A 108.2 . .
C1 C2 H2B 108.2 . .
C3 C2 H2B 108.2 . .
H2A C2 H2B 107.4 . .
C2 C3 C4 113.9(3) . .
C2 C3 H3A 108.8 . .
C4 C3 H3A 108.8 . .
C2 C3 H3B 108.8 . .
C4 C3 H3B 108.8 . .
H3A C3 H3B 107.7 . .
C5 C4 C3 112.2(3) . .
C5 C4 H4A 109.2 . .
C3 C4 H4A 109.2 . .
C5 C4 H4B 109.2 . .
C3 C4 H4B 109.2 . .
H4A C4 H4B 107.9 . .
C6 C5 C4 113.1(3) . .
C6 C5 H5A 109.0 . .
C4 C5 H5A 109.0 . .
C6 C5 H5B 109.0 . .
C4 C5 H5B 109.0 . .
H5A C5 H5B 107.8 . .
C5 C6 C7 112.7(3) . .
C5 C6 H6A 109.1 . .
C7 C6 H6A 109.1 . .
C5 C6 H6B 109.1 . .
C7 C6 H6B 109.1 . .
H6A C6 H6B 107.8 . .
C8 C7 C6 111.7(3) . .
C8 C7 H7A 109.3 . .
C6 C7 H7A 109.3 . .
C8 C7 H7B 109.3 . .
C6 C7 H7B 109.3 . .
H7A C7 H7B 107.9 . .
C9 C8 C7 113.1(3) . .
C9 C8 H8A 109.0 . .
C7 C8 H8A 109.0 . .
C9 C8 H8B 109.0 . .
C7 C8 H8B 109.0 . .
H8A C8 H8B 107.8 . .
O5 C9 O6 118.7(3) . .
O5 C9 C8 121.1(3) . .
O6 C9 C8 120.2(3) . .
N1 C10 C11 122.8(3) . .
N1 C10 H10 118.6 . .
C11 C10 H10 118.6 . .
C12 C11 C10 119.5(3) . .
C12 C11 H11 120.2 . .
C10 C11 H11 120.2 . .
C11 C12 C13 119.8(4) . .
C11 C12 H12 120.1 . .
C13 C12 H12 120.1 . .
C14 C13 C12 117.0(3) . .
C14 C13 C18 119.5(3) . .
C12 C13 C18 123.5(3) . .
N1 C14 C13 123.1(3) . .
N1 C14 C15 117.7(3) . .
C13 C14 C15 119.2(3) . .
N2 C15 C16 122.9(3) . .
N2 C15 C14 117.8(3) . .
C16 C15 C14 119.3(3) . .
C19 C16 C15 117.5(3) . .
C19 C16 C17 122.8(3) . .
C15 C16 C17 119.6(3) . .
C18 C17 C16 120.9(3) . .
C18 C17 H17 119.6 . .
C16 C17 H17 119.6 . .
C17 C18 C13 121.3(3) . .
C17 C18 H18 119.4 . .
C13 C18 H18 119.4 . .
C20 C19 C16 119.2(3) . .
C20 C19 H19 120.4 . .
C16 C19 H19 120.4 . .
C19 C20 C21 119.5(3) . .
C19 C20 H20 120.3 . .
C21 C20 H20 120.3 . .
N2 C21 C20 123.4(3) . .
N2 C21 H21 118.3 . .
C20 C21 H21 118.3 . .

loop_
_geom_bond_atom_site_label_1
_geom_bond_atom_site_label_2
_geom_bond_distance
_geom_bond_site_symmetry_2
U1 O2 1.766(2) .
U1 O1 1.775(2) .
U1 O4 2.410(2) .
U1 O6 2.460(2) 1_546
U1 O5 2.464(2) 1_546
U1 O3 2.486(2) .
U1 N2 2.676(3) .
U1 N1 2.680(3) .
O3 C1 1.269(4) .
O4 C1 1.279(4) .
O5 C9 1.264(4) .
O5 U1 2.464(2) 1_564
O6 C9 1.272(4) .
O6 U1 2.460(2) 1_564
N1 C10 1.337(4) .
N1 C14 1.361(4) .
N2 C21 1.327(4) .
N2 C15 1.359(4) .
C1 C2 1.505(4) .
C2 C3 1.525(4) .
C2 H2A 0.9900 .
C2 H2B 0.9900 .
C3 C4 1.535(4) .
C3 H3A 0.9900 .
C3 H3B 0.9900 .
C4 C5 1.526(4) .
C4 H4A 0.9900 .
C4 H4B 0.9900 .
C5 C6 1.528(4) .
C5 H5A 0.9900 .
C5 H5B 0.9900 .
C6 C7 1.531(4) .
C6 H6A 0.9900 .
C6 H6B 0.9900 .
C7 C8 1.532(4) .
C7 H7A 0.9900 .
C7 H7B 0.9900 .
C8 C9 1.496(5) .
C8 H8A 0.9900 .
C8 H8B 0.9900 .
C10 C11 1.405(5) .
C10 H10 0.9500 .
C11 C12 1.360(6) .
C11 H11 0.9500 .
C12 C13 1.414(5) .
C12 H12 0.9500 .
C13 C14 1.413(5) .
C13 C18 1.422(5) .
C14 C15 1.435(4) .
C15 C16 1.413(4) .
C16 C19 1.416(5) .
C16 C17 1.422(5) .
C17 C18 1.348(5) .
C17 H17 0.9500 .
C18 H18 0.9500 .
C19 C20 1.354(5) .
C19 H19 0.9500 .
C20 C21 1.410(5) .
C20 H20 0.9500 .
C21 H21 0.9500 .
